data_7054832
loop_
_publ_author_name
'Huixia, Xu'
'Peng, Sun'
'Dan, Zhao'
'Tingting, Yang'
'Yuying, Hao'
'Hua, Wang'
'Heping, Shi'
'Bingshe, Xu'

_publ_section_title
;
 Synthesis and photoelectric performances of blue-green emitting iridium
 phenylpyridine complexes using N,N&#x2032;-heteroaromatic ancillary
 ligands
;
_journal_issue 7
_journal_name_full 'New J. Chem.'
_journal_page_first 5293
_journal_paper_doi 10.1039/C5NJ00195A
_journal_volume 39
_journal_year 2015
_chemical_formula_sum 'C35 H24 F Ir N6'
_chemical_formula_weight 739.80
_chemical_name_systematic
;
?
;
_space_group_IT_number 61
_symmetry_cell_setting orthorhombic
_symmetry_space_group_name_Hall '-P 2ac 2ab'
_symmetry_space_group_name_H-M 'P b c a'
_atom_sites_solution_hydrogens geom
_atom_sites_solution_primary direct
_atom_sites_solution_secondary difmap
_audit_creation_method SHELXL-97
_audit_update_record
;
2012-10-10 deposited with the CCDC.
2015-04-13 downloaded from the CCDC.
;
_cell_angle_alpha 90.00
_cell_angle_beta 90.00
_cell_angle_gamma 90.00
_cell_formula_units_Z 8
_cell_length_a 13.163(7)
_cell_length_b 20.032(11)
_cell_length_c 23.737(13)
_cell_measurement_reflns_used 4335
_cell_measurement_temperature 296(2)
_cell_measurement_theta_max 20.48
_cell_measurement_theta_min 2.21
_cell_volume 6259(6)
_computing_cell_refinement 'Bruker SAINT'
_computing_data_collection 'Bruker APEX2'
_computing_data_reduction 'Bruker SAINT'
_computing_molecular_graphics 'Bruker SHELXTL'
_computing_publication_material 'Bruker SHELXTL'
_computing_structure_refinement 'SHELXL-97 (Sheldrick, 2008)'
_computing_structure_solution 'SHELXS-97 (Sheldrick, 2008)'
_diffrn_ambient_temperature 296(2)
_diffrn_measured_fraction_theta_full 0.999
_diffrn_measured_fraction_theta_max 0.999
_diffrn_measurement_device_type 'Bruker APEX-II CCD'
_diffrn_measurement_method '\f and \w scans'
_diffrn_radiation_monochromator graphite
_diffrn_radiation_source 'fine-focus sealed tube'
_diffrn_radiation_type MoK\a
_diffrn_radiation_wavelength 0.71073
_diffrn_reflns_av_R_equivalents 0.0906
_diffrn_reflns_av_sigmaI/netI 0.0770
_diffrn_reflns_limit_h_max 15
_diffrn_reflns_limit_h_min -15
_diffrn_reflns_limit_k_max 24
_diffrn_reflns_limit_k_min -23
_diffrn_reflns_limit_l_max 28
_diffrn_reflns_limit_l_min -27
_diffrn_reflns_number 35723
_diffrn_reflns_theta_full 25.20
_diffrn_reflns_theta_max 25.20
_diffrn_reflns_theta_min 2.04
_exptl_absorpt_coefficient_mu 4.306
_exptl_absorpt_correction_T_max 0.4951
_exptl_absorpt_correction_T_min 0.4375
_exptl_absorpt_correction_type multi-scan
_exptl_absorpt_process_details SADABS
_exptl_crystal_colour yellow
_exptl_crystal_density_diffrn 1.570
_exptl_crystal_density_method 'not measured'
_exptl_crystal_description block
_exptl_crystal_F_000 2896
_exptl_crystal_size_max 0.23
_exptl_crystal_size_mid 0.21
_exptl_crystal_size_min 0.19
_platon_squeeze_details
;
;
_refine_diff_density_max 0.730
_refine_diff_density_min -0.685
_refine_diff_density_rms 0.104
_refine_ls_extinction_method none
_refine_ls_goodness_of_fit_ref 1.002
_refine_ls_hydrogen_treatment constr
_refine_ls_matrix_type full
_refine_ls_number_parameters 388
_refine_ls_number_reflns 5632
_refine_ls_number_restraints 0
_refine_ls_restrained_S_all 1.002
_refine_ls_R_factor_all 0.0780
_refine_ls_R_factor_gt 0.0421
_refine_ls_shift/su_max 0.001
_refine_ls_shift/su_mean 0.000
_refine_ls_structure_factor_coef Fsqd
_refine_ls_weighting_details 'calc w=1/[\s^2^(Fo^2^)+(0.0000P)^2^+0.0000P] where P=(Fo^2^+2Fc^2^)/3'
_refine_ls_weighting_scheme calc
_refine_ls_wR_factor_gt 0.0713
_refine_ls_wR_factor_ref 0.0791
_reflns_number_gt 3721
_reflns_number_total 5632
_reflns_threshold_expression >2sigma(I)
_cod_data_source_file c5nj00195a1.cif
_cod_data_source_block pbca
_cod_depositor_comments
;
The following automatic conversions were performed:

'_symmetry_cell_setting' value 'Orthorhombic' changed to
'orthorhombic' according to
/usr/data/users/saulius/crontab/automatic-downloads/rss-feeds/RSC/lib/dictionaries/cif_core.dic
dictionary named 'cif_core.dic' version 2.4.2 from 2011-04-26.

Automatic conversion script
Id: cif_fix_values 3271 2015-04-21 07:52:19Z andrius 

 Adding full bibliography for 7054830--7054832.cif.
;
_cod_original_sg_symbol_H-M Pbca
_cod_database_code 7054832

loop_
_symmetry_equiv_pos_as_xyz
'x, y, z'
'-x+1/2, -y, z+1/2'
'-x, y+1/2, -z+1/2'
'x+1/2, -y+1/2, -z'
'-x, -y, -z'
'x-1/2, y, -z-1/2'
'x, -y-1/2, z-1/2'
'-x-1/2, y-1/2, z'

loop_
_atom_site_label
_atom_site_type_symbol
_atom_site_fract_x
_atom_site_fract_y
_atom_site_fract_z
_atom_site_U_iso_or_equiv
_atom_site_adp_type
_atom_site_occupancy
_atom_site_symmetry_multiplicity
_atom_site_calc_flag
_atom_site_refinement_flags
C1 C 0.0912(5) 0.5011(3) 0.0991(3) 0.0500(19) Uani 1 1 d .
H1 H 0.1050 0.5264 0.0672 0.060 Uiso 1 1 calc R
C2 C 0.0377(5) 0.5298(4) 0.1419(3) 0.059(2) Uani 1 1 d .
H2 H 0.0168 0.5741 0.1393 0.071 Uiso 1 1 calc R
C3 C 0.0151(5) 0.4928(4) 0.1890(3) 0.066(2) Uani 1 1 d .
H3 H -0.0215 0.5118 0.2185 0.079 Uiso 1 1 calc R
C4 C 0.0468(5) 0.4276(4) 0.1922(3) 0.063(2) Uani 1 1 d .
H4 H 0.0308 0.4016 0.2235 0.075 Uiso 1 1 calc R
C5 C 0.1026(5) 0.4011(3) 0.1486(3) 0.0416(17) Uani 1 1 d .
C6 C 0.1418(4) 0.3336(3) 0.1481(3) 0.0397(16) Uani 1 1 d .
C7 C 0.1831(5) 0.2348(3) 0.1647(3) 0.0383(16) Uani 1 1 d .
C8 C 0.1965(4) 0.1698(3) 0.1940(3) 0.0426(17) Uani 1 1 d .
C9 C 0.2013(6) 0.1684(4) 0.2520(3) 0.076(3) Uani 1 1 d .
H9 H 0.1940 0.2077 0.2724 0.091 Uiso 1 1 calc R
C10 C 0.2168(7) 0.1088(4) 0.2801(3) 0.085(3) Uani 1 1 d .
H10 H 0.2194 0.1074 0.3192 0.103 Uiso 1 1 calc R
C11 C 0.2281(6) 0.0532(4) 0.2495(4) 0.065(2) Uani 1 1 d .
C12 C 0.2242(6) 0.0522(3) 0.1929(4) 0.064(2) Uani 1 1 d .
H12 H 0.2310 0.0123 0.1732 0.077 Uiso 1 1 calc R
C13 C 0.2099(5) 0.1112(3) 0.1649(3) 0.0554(19) Uani 1 1 d .
H13 H 0.2092 0.1115 0.1257 0.066 Uiso 1 1 calc R
C14 C 0.2414(4) 0.4691(3) -0.0061(3) 0.0405(17) Uani 1 1 d .
C15 C 0.1877(5) 0.4915(3) -0.0535(3) 0.053(2) Uani 1 1 d .
H15 H 0.1388 0.4638 -0.0694 0.064 Uiso 1 1 calc R
C16 C 0.2053(6) 0.5531(4) -0.0771(3) 0.065(2) Uani 1 1 d .
H16 H 0.1679 0.5665 -0.1083 0.078 Uiso 1 1 calc R
C17 C 0.2776(7) 0.5952(4) -0.0549(4) 0.074(3) Uani 1 1 d .
H17 H 0.2879 0.6373 -0.0705 0.089 Uiso 1 1 calc R
C18 C 0.3342(5) 0.5746(3) -0.0098(3) 0.057(2) Uani 1 1 d .
H18 H 0.3833 0.6029 0.0051 0.069 Uiso 1 1 calc R
C19 C 0.3197(5) 0.5126(3) 0.0138(3) 0.0414(17) Uani 1 1 d .
C20 C 0.3782(5) 0.4862(3) 0.0603(3) 0.0418(17) Uani 1 1 d .
C21 C 0.4646(6) 0.5143(4) 0.0825(3) 0.059(2) Uani 1 1 d .
H21 H 0.4870 0.5554 0.0691 0.071 Uiso 1 1 calc R
C22 C 0.5186(6) 0.4822(4) 0.1244(4) 0.074(3) Uani 1 1 d .
H22 H 0.5767 0.5015 0.1396 0.089 Uiso 1 1 calc R
C23 C 0.4854(6) 0.4216(4) 0.1433(3) 0.065(2) Uani 1 1 d .
H23 H 0.5208 0.3988 0.1711 0.078 Uiso 1 1 calc R
C24 C 0.3996(5) 0.3954(3) 0.1206(3) 0.0508(18) Uani 1 1 d .
H24 H 0.3767 0.3544 0.1340 0.061 Uiso 1 1 calc R
C25 C 0.3033(5) 0.3353(3) -0.0166(3) 0.0367(16) Uani 1 1 d .
C26 C 0.4085(5) 0.3285(3) -0.0197(3) 0.0456(18) Uani 1 1 d .
H26 H 0.4490 0.3479 0.0079 0.055 Uiso 1 1 calc R
C27 C 0.4537(6) 0.2936(3) -0.0631(3) 0.056(2) Uani 1 1 d .
H27 H 0.5241 0.2902 -0.0644 0.068 Uiso 1 1 calc R
C28 C 0.3969(7) 0.2643(4) -0.1039(3) 0.064(2) Uani 1 1 d .
H28 H 0.4286 0.2418 -0.1333 0.077 Uiso 1 1 calc R
C29 C 0.2924(7) 0.2677(3) -0.1017(3) 0.059(2) Uani 1 1 d .
H29 H 0.2534 0.2467 -0.1291 0.071 Uiso 1 1 calc R
C30 C 0.2454(5) 0.3029(3) -0.0582(3) 0.0394(17) Uani 1 1 d .
C31 C 0.1372(5) 0.3110(3) -0.0525(3) 0.0420(18) Uani 1 1 d .
C32 C 0.0636(6) 0.2835(3) -0.0882(3) 0.058(2) Uani 1 1 d .
H32 H 0.0834 0.2576 -0.1188 0.070 Uiso 1 1 calc R
C33 C -0.0382(6) 0.2945(4) -0.0781(3) 0.062(2) Uani 1 1 d .
H33 H -0.0869 0.2760 -0.1017 0.074 Uiso 1 1 calc R
C34 C -0.0676(5) 0.3334(4) -0.0327(3) 0.058(2) Uani 1 1 d .
H34 H -0.1358 0.3413 -0.0251 0.070 Uiso 1 1 calc R
C35 C 0.0071(5) 0.3598(3) 0.0008(3) 0.0476(19) Uani 1 1 d .
H35 H -0.0117 0.3864 0.0312 0.057 Uiso 1 1 calc R
F1 F 0.2444(4) -0.0054(2) 0.2775(2) 0.0994(17) Uani 1 1 d .
Ir1 Ir 0.221032(18) 0.386672(12) 0.039974(10) 0.03546(9) Uani 1 1 d .
N1 N 0.1248(3) 0.4377(2) 0.1012(2) 0.0352(12) Uani 1 1 d .
N2 N 0.1932(3) 0.3125(2) 0.1026(2) 0.0345(13) Uani 1 1 d .
N3 N 0.2208(4) 0.2472(2) 0.1129(2) 0.0405(13) Uani 1 1 d .
N4 N 0.1331(4) 0.2870(3) 0.1879(2) 0.0453(14) Uani 1 1 d .
N5 N 0.3462(4) 0.4257(3) 0.0798(2) 0.0420(13) Uani 1 1 d .
N6 N 0.1070(4) 0.3489(3) -0.0085(2) 0.0387(13) Uani 1 1 d .

loop_
_atom_site_aniso_label
_atom_site_aniso_U_11
_atom_site_aniso_U_22
_atom_site_aniso_U_33
_atom_site_aniso_U_23
_atom_site_aniso_U_13
_atom_site_aniso_U_12
C1 0.044(4) 0.049(4) 0.056(5) 0.009(4) 0.002(4) 0.012(4)
C2 0.061(5) 0.053(5) 0.065(6) -0.005(4) 0.014(4) 0.020(4)
C3 0.063(5) 0.080(6) 0.054(5) -0.009(5) 0.020(4) 0.020(5)
C4 0.069(5) 0.058(5) 0.061(5) 0.006(4) 0.023(4) 0.018(4)
C5 0.029(4) 0.046(5) 0.049(4) 0.011(4) -0.002(3) 0.008(3)
C6 0.029(4) 0.040(4) 0.050(5) -0.006(4) 0.001(3) -0.001(3)
C7 0.035(4) 0.048(4) 0.031(4) -0.001(3) 0.001(3) -0.003(3)
C8 0.043(4) 0.045(4) 0.040(4) 0.006(3) 0.004(3) -0.001(3)
C9 0.126(8) 0.058(5) 0.044(5) -0.004(4) 0.006(5) 0.013(5)
C10 0.151(9) 0.059(5) 0.047(5) 0.013(5) 0.001(5) 0.015(6)
C11 0.074(6) 0.050(5) 0.071(6) 0.026(4) 0.010(5) 0.005(5)
C12 0.077(6) 0.041(5) 0.074(6) 0.000(4) 0.015(5) 0.010(4)
C13 0.070(5) 0.051(4) 0.045(4) -0.001(4) 0.012(4) -0.005(4)
C14 0.032(4) 0.040(4) 0.049(5) 0.004(3) 0.009(3) 0.006(3)
C15 0.052(5) 0.051(5) 0.057(5) 0.007(4) -0.002(4) 0.007(4)
C16 0.061(6) 0.068(6) 0.066(6) 0.027(5) 0.010(4) 0.011(5)
C17 0.076(6) 0.051(5) 0.096(7) 0.033(5) 0.027(6) 0.009(5)
C18 0.048(5) 0.044(5) 0.080(6) 0.006(4) 0.006(5) -0.008(4)
C19 0.039(4) 0.039(4) 0.046(4) -0.001(3) 0.012(3) -0.004(3)
C20 0.033(4) 0.037(4) 0.055(5) -0.005(3) 0.010(3) -0.006(3)
C21 0.053(5) 0.050(5) 0.074(6) -0.006(4) 0.004(5) -0.014(4)
C22 0.041(5) 0.088(7) 0.092(7) -0.027(6) -0.014(5) -0.005(5)
C23 0.052(5) 0.087(6) 0.056(5) -0.009(5) -0.015(4) -0.002(5)
C24 0.054(5) 0.045(4) 0.053(5) 0.000(4) -0.016(4) 0.005(4)
C25 0.041(4) 0.030(3) 0.039(4) 0.002(3) 0.005(3) -0.002(3)
C26 0.042(4) 0.050(4) 0.045(4) -0.001(3) 0.008(4) -0.004(4)
C27 0.047(5) 0.055(5) 0.066(6) 0.014(4) 0.024(4) 0.010(4)
C28 0.072(6) 0.066(5) 0.054(6) -0.003(4) 0.031(5) 0.007(5)
C29 0.087(6) 0.053(5) 0.039(5) -0.004(3) 0.006(5) 0.001(5)
C30 0.051(5) 0.035(4) 0.032(4) 0.010(3) -0.001(3) -0.002(3)
C31 0.057(5) 0.034(4) 0.035(5) 0.007(3) -0.003(4) -0.005(3)
C32 0.068(6) 0.057(5) 0.049(5) -0.008(4) 0.000(4) -0.001(4)
C33 0.058(6) 0.064(5) 0.064(6) 0.008(4) -0.027(5) -0.015(4)
C34 0.033(4) 0.070(5) 0.072(6) 0.021(5) -0.006(4) -0.007(4)
C35 0.036(4) 0.051(4) 0.056(5) 0.004(4) -0.004(4) -0.005(3)
F1 0.134(4) 0.075(3) 0.090(4) 0.039(3) 0.011(3) 0.023(3)
Ir1 0.03398(15) 0.03735(14) 0.03505(15) 0.00182(13) 0.00185(14) -0.00064(13)
N1 0.031(3) 0.037(3) 0.037(3) 0.000(3) 0.001(2) 0.003(2)
N2 0.032(3) 0.031(3) 0.039(3) -0.001(2) 0.005(2) -0.001(2)
N3 0.043(3) 0.044(3) 0.034(3) -0.002(3) 0.001(3) -0.003(3)
N4 0.055(4) 0.041(3) 0.040(4) 0.005(3) 0.009(3) -0.001(3)
N5 0.046(4) 0.040(3) 0.040(3) 0.002(3) 0.008(3) -0.003(3)
N6 0.031(3) 0.046(3) 0.038(3) 0.006(3) 0.004(3) -0.003(3)

loop_
_atom_type_symbol
_atom_type_description
_atom_type_scat_dispersion_real
_atom_type_scat_dispersion_imag
_atom_type_scat_source
C C 0.0033 0.0016 'International Tables Vol C Tables 4.2.6.8 and 6.1.1.4'
H H 0.0000 0.0000 'International Tables Vol C Tables 4.2.6.8 and 6.1.1.4'
N N 0.0061 0.0033 'International Tables Vol C Tables 4.2.6.8 and 6.1.1.4'
Ir Ir -1.4442 7.9887 'International Tables Vol C Tables 4.2.6.8 and 6.1.1.4'
F F 0.0171 0.0103 'International Tables Vol C Tables 4.2.6.8 and 6.1.1.4'

loop_
_geom_angle_atom_site_label_1
_geom_angle_atom_site_label_2
_geom_angle_atom_site_label_3
_geom_angle
N1 C1 C2 122.7(7)
N1 C1 H1 118.6
C2 C1 H1 118.6
C1 C2 C3 119.4(7)
C1 C2 H2 120.3
C3 C2 H2 120.3
C2 C3 C4 119.5(7)
C2 C3 H3 120.2
C4 C3 H3 120.2
C3 C4 C5 119.1(7)
C3 C4 H4 120.4
C5 C4 H4 120.4
N1 C5 C4 121.7(6)
N1 C5 C6 114.6(6)
C4 C5 C6 123.8(6)
N4 C6 N2 113.1(5)
N4 C6 C5 128.2(6)
N2 C6 C5 118.7(6)
N3 C7 N4 114.0(6)
N3 C7 C8 123.0(6)
N4 C7 C8 123.0(6)
C13 C8 C9 118.5(6)
C13 C8 C7 121.9(6)
C9 C8 C7 119.4(6)
C8 C9 C10 120.4(7)
C8 C9 H9 119.8
C10 C9 H9 119.8
C11 C10 C9 118.3(8)
C11 C10 H10 120.8
C9 C10 H10 120.8
C10 C11 C12 123.4(7)
C10 C11 F1 118.0(8)
C12 C11 F1 118.6(8)
C11 C12 C13 118.6(7)
C11 C12 H12 120.7
C13 C12 H12 120.7
C12 C13 C8 120.8(7)
C12 C13 H13 119.6
C8 C13 H13 119.6
C15 C14 C19 115.8(6)
C15 C14 Ir1 129.4(5)
C19 C14 Ir1 114.7(5)
C16 C15 C14 121.9(7)
C16 C15 H15 119.1
C14 C15 H15 119.1
C17 C16 C15 120.7(7)
C17 C16 H16 119.6
C15 C16 H16 119.6
C18 C17 C16 119.4(7)
C18 C17 H17 120.3
C16 C17 H17 120.3
C17 C18 C19 121.0(7)
C17 C18 H18 119.5
C19 C18 H18 119.5
C18 C19 C14 121.0(7)
C18 C19 C20 124.5(6)
C14 C19 C20 114.5(6)
N5 C20 C21 119.4(7)
N5 C20 C19 114.7(6)
C21 C20 C19 125.7(6)
C20 C21 C22 120.7(7)
C20 C21 H21 119.6
C22 C21 H21 119.6
C23 C22 C21 119.0(7)
C23 C22 H22 120.5
C21 C22 H22 120.5
C24 C23 C22 118.8(8)
C24 C23 H23 120.6
C22 C23 H23 120.6
N5 C24 C23 123.2(7)
N5 C24 H24 118.4
C23 C24 H24 118.4
C26 C25 C30 117.1(6)
C26 C25 Ir1 128.5(5)
C30 C25 Ir1 114.4(5)
C27 C26 C25 121.2(7)
C27 C26 H26 119.4
C25 C26 H26 119.4
C28 C27 C26 121.0(7)
C28 C27 H27 119.5
C26 C27 H27 119.5
C27 C28 C29 120.1(7)
C27 C28 H28 120.0
C29 C28 H28 120.0
C28 C29 C30 119.8(7)
C28 C29 H29 120.1
C30 C29 H29 120.1
C29 C30 C25 120.8(6)
C29 C30 C31 124.5(6)
C25 C30 C31 114.7(6)
N6 C31 C32 119.1(7)
N6 C31 C30 115.3(6)
C32 C31 C30 125.6(7)
C33 C32 C31 120.2(7)
C33 C32 H32 119.9
C31 C32 H32 119.9
C32 C33 C34 119.8(7)
C32 C33 H33 120.1
C34 C33 H33 120.1
C35 C34 C33 117.9(7)
C35 C34 H34 121.0
C33 C34 H34 121.0
N6 C35 C34 122.7(7)
N6 C35 H35 118.6
C34 C35 H35 118.6
C14 Ir1 C25 89.2(2)
C14 Ir1 N6 95.5(2)
C25 Ir1 N6 80.2(2)
C14 Ir1 N5 80.2(2)
C25 Ir1 N5 94.0(2)
N6 Ir1 N5 172.9(2)
C14 Ir1 N2 168.4(2)
C25 Ir1 N2 101.6(2)
N6 Ir1 N2 90.50(19)
N5 Ir1 N2 94.7(2)
C14 Ir1 N1 93.2(2)
C25 Ir1 N1 176.6(2)
N6 Ir1 N1 97.0(2)
N5 Ir1 N1 88.89(19)
N2 Ir1 N1 76.25(19)
C1 N1 C5 117.6(5)
C1 N1 Ir1 127.5(4)
C5 N1 Ir1 114.8(4)
C6 N2 N3 106.8(5)
C6 N2 Ir1 115.4(4)
N3 N2 Ir1 137.6(4)
C7 N3 N2 103.9(5)
C6 N4 C7 102.2(5)
C24 N5 C20 119.0(6)
C24 N5 Ir1 125.4(5)
C20 N5 Ir1 115.5(4)
C35 N6 C31 120.3(6)
C35 N6 Ir1 124.3(5)
C31 N6 Ir1 115.4(4)

loop_
_geom_bond_atom_site_label_1
_geom_bond_atom_site_label_2
_geom_bond_distance
C1 N1 1.346(7)
C1 C2 1.363(8)
C1 H1 0.9300
C2 C3 1.374(9)
C2 H2 0.9300
C3 C4 1.374(9)
C3 H3 0.9300
C4 C5 1.376(9)
C4 H4 0.9300
C5 N1 1.375(7)
C5 C6 1.448(8)
C6 N4 1.332(7)
C6 N2 1.342(7)
C7 N3 1.348(7)
C7 N4 1.353(7)
C7 C8 1.486(8)
C8 C13 1.374(9)
C8 C9 1.378(9)
C9 C10 1.382(10)
C9 H9 0.9300
C10 C11 1.337(10)
C10 H10 0.9300
C11 C12 1.344(10)
C11 F1 1.366(7)
C12 C13 1.368(9)
C12 H12 0.9300
C13 H13 0.9300
C14 C15 1.402(9)
C14 C19 1.430(8)
C14 Ir1 1.999(6)
C15 C16 1.376(9)
C15 H15 0.9300
C16 C17 1.375(10)
C16 H16 0.9300
C17 C18 1.369(10)
C17 H17 0.9300
C18 C19 1.376(8)
C18 H18 0.9300
C19 C20 1.446(9)
C20 N5 1.364(7)
C20 C21 1.373(9)
C21 C22 1.383(10)
C21 H21 0.9300
C22 C23 1.365(10)
C22 H22 0.9300
C23 C24 1.356(9)
C23 H23 0.9300
C24 N5 1.342(7)
C24 H24 0.9300
C25 C26 1.394(7)
C25 C30 1.407(8)
C25 Ir1 2.009(6)
C26 C27 1.378(9)
C26 H26 0.9300
C27 C28 1.357(10)
C27 H27 0.9300
C28 C29 1.379(9)
C28 H28 0.9300
C29 C30 1.394(9)
C29 H29 0.9300
C30 C31 1.440(9)
C31 N6 1.351(7)
C31 C32 1.400(9)
C32 C33 1.379(9)
C32 H32 0.9300
C33 C34 1.385(10)
C33 H33 0.9300
C34 C35 1.371(9)
C34 H34 0.9300
C35 N6 1.351(7)
C35 H35 0.9300
Ir1 N6 2.038(5)
Ir1 N5 2.054(5)
Ir1 N2 2.133(5)
Ir1 N1 2.182(5)
N2 N3 1.380(6)

loop_
_geom_torsion_atom_site_label_1
_geom_torsion_atom_site_label_2
_geom_torsion_atom_site_label_3
_geom_torsion_atom_site_label_4
_geom_torsion
N1 C1 C2 C3 -1.2(11)
C1 C2 C3 C4 0.1(12)
C2 C3 C4 C5 1.4(12)
C3 C4 C5 N1 -1.9(11)
C3 C4 C5 C6 178.5(7)
N1 C5 C6 N4 179.5(6)
C4 C5 C6 N4 -0.9(11)
N1 C5 C6 N2 -1.2(8)
C4 C5 C6 N2 178.4(6)
N3 C7 C8 C13 -26.8(9)
N4 C7 C8 C13 154.0(6)
N3 C7 C8 C9 149.6(7)
N4 C7 C8 C9 -29.6(10)
C13 C8 C9 C10 -1.5(12)
C7 C8 C9 C10 -178.0(7)
C8 C9 C10 C11 0.7(13)
C9 C10 C11 C12 -0.6(14)
C9 C10 C11 F1 179.4(7)
C10 C11 C12 C13 1.3(13)
F1 C11 C12 C13 -178.7(6)
C11 C12 C13 C8 -2.1(11)
C9 C8 C13 C12 2.2(11)
C7 C8 C13 C12 178.6(6)
C19 C14 C15 C16 -3.8(10)
Ir1 C14 C15 C16 173.4(5)
C14 C15 C16 C17 0.5(11)
C15 C16 C17 C18 1.7(12)
C16 C17 C18 C19 -0.3(12)
C17 C18 C19 C14 -3.3(11)
C17 C18 C19 C20 178.1(7)
C15 C14 C19 C18 5.2(9)
Ir1 C14 C19 C18 -172.4(5)
C15 C14 C19 C20 -176.1(6)
Ir1 C14 C19 C20 6.3(7)
C18 C19 C20 N5 175.4(6)
C14 C19 C20 N5 -3.3(8)
C18 C19 C20 C21 -9.6(11)
C14 C19 C20 C21 171.7(6)
N5 C20 C21 C22 -0.5(10)
C19 C20 C21 C22 -175.3(7)
C20 C21 C22 C23 0.6(12)
C21 C22 C23 C24 -0.8(12)
C22 C23 C24 N5 0.9(12)
C30 C25 C26 C27 2.4(9)
Ir1 C25 C26 C27 -177.0(5)
C25 C26 C27 C28 -0.5(10)
C26 C27 C28 C29 -1.5(11)
C27 C28 C29 C30 1.6(11)
C28 C29 C30 C25 0.3(10)
C28 C29 C30 C31 178.5(6)
C26 C25 C30 C29 -2.3(9)
Ir1 C25 C30 C29 177.2(5)
C26 C25 C30 C31 179.4(5)
Ir1 C25 C30 C31 -1.1(7)
C29 C30 C31 N6 -177.7(6)
C25 C30 C31 N6 0.6(8)
C29 C30 C31 C32 2.2(10)
C25 C30 C31 C32 -179.6(6)
N6 C31 C32 C33 -0.6(10)
C30 C31 C32 C33 179.6(6)
C31 C32 C33 C34 0.4(11)
C32 C33 C34 C35 0.2(11)
C33 C34 C35 N6 -0.6(10)
C15 C14 Ir1 C25 83.2(6)
C19 C14 Ir1 C25 -99.5(5)
C15 C14 Ir1 N6 3.2(6)
C19 C14 Ir1 N6 -179.6(5)
C15 C14 Ir1 N5 177.5(6)
C19 C14 Ir1 N5 -5.3(4)
C15 C14 Ir1 N2 -117.9(11)
C19 C14 Ir1 N2 59.3(12)
C15 C14 Ir1 N1 -94.2(6)
C19 C14 Ir1 N1 83.0(5)
C26 C25 Ir1 C14 84.6(6)
C30 C25 Ir1 C14 -94.8(5)
C26 C25 Ir1 N6 -179.6(6)
C30 C25 Ir1 N6 1.0(4)
C26 C25 Ir1 N5 4.5(6)
C30 C25 Ir1 N5 -174.9(4)
C26 C25 Ir1 N2 -91.1(6)
C30 C25 Ir1 N2 89.5(5)
C26 C25 Ir1 N1 -143(3)
C30 C25 Ir1 N1 38(4)
C2 C1 N1 C5 0.7(9)
C2 C1 N1 Ir1 -174.7(5)
C4 C5 N1 C1 0.9(9)
C6 C5 N1 C1 -179.5(5)
C4 C5 N1 Ir1 176.9(5)
C6 C5 N1 Ir1 -3.5(7)
C14 Ir1 N1 C1 5.1(5)
C25 Ir1 N1 C1 -127(4)
N6 Ir1 N1 C1 -90.9(5)
N5 Ir1 N1 C1 85.2(5)
N2 Ir1 N1 C1 -179.7(5)
C14 Ir1 N1 C5 -170.5(4)
C25 Ir1 N1 C5 57(4)
N6 Ir1 N1 C5 93.6(4)
N5 Ir1 N1 C5 -90.3(4)
N2 Ir1 N1 C5 4.8(4)
N4 C6 N2 N3 -0.1(7)
C5 C6 N2 N3 -179.5(5)
N4 C6 N2 Ir1 -175.1(4)
C5 C6 N2 Ir1 5.5(7)
C14 Ir1 N2 C6 19.0(12)
C25 Ir1 N2 C6 177.4(4)
N6 Ir1 N2 C6 -102.5(4)
N5 Ir1 N2 C6 82.3(4)
N1 Ir1 N2 C6 -5.4(4)
C14 Ir1 N2 N3 -153.9(10)
C25 Ir1 N2 N3 4.5(6)
N6 Ir1 N2 N3 84.6(5)
N5 Ir1 N2 N3 -90.6(5)
N1 Ir1 N2 N3 -178.3(6)
N4 C7 N3 N2 0.4(7)
C8 C7 N3 N2 -178.8(5)
C6 N2 N3 C7 -0.2(6)
Ir1 N2 N3 C7 173.1(4)
N2 C6 N4 C7 0.4(7)
C5 C6 N4 C7 179.7(6)
N3 C7 N4 C6 -0.5(7)
C8 C7 N4 C6 178.8(6)
C23 C24 N5 C20 -0.8(10)
C23 C24 N5 Ir1 176.0(5)
C21 C20 N5 C24 0.6(9)
C19 C20 N5 C24 176.0(5)
C21 C20 N5 Ir1 -176.5(5)
C19 C20 N5 Ir1 -1.2(7)
C14 Ir1 N5 C24 -173.3(6)
C25 Ir1 N5 C24 -84.8(5)
N6 Ir1 N5 C24 -120.0(16)
N2 Ir1 N5 C24 17.2(5)
N1 Ir1 N5 C24 93.3(5)
C14 Ir1 N5 C20 3.6(4)
C25 Ir1 N5 C20 92.0(4)
N6 Ir1 N5 C20 56.9(18)
N2 Ir1 N5 C20 -165.9(4)
N1 Ir1 N5 C20 -89.8(4)
C34 C35 N6 C31 0.5(9)
C34 C35 N6 Ir1 -179.8(5)
C32 C31 N6 C35 0.1(9)
C30 C31 N6 C35 -180.0(5)
C32 C31 N6 Ir1 -179.6(5)
C30 C31 N6 Ir1 0.3(7)
C14 Ir1 N6 C35 -92.3(5)
C25 Ir1 N6 C35 179.6(5)
N5 Ir1 N6 C35 -144.8(15)
N2 Ir1 N6 C35 77.8(5)
N1 Ir1 N6 C35 1.6(5)
C14 Ir1 N6 C31 87.5(5)
C25 Ir1 N6 C31 -0.7(4)
N5 Ir1 N6 C31 34.9(18)
N2 Ir1 N6 C31 -102.4(4)
N1 Ir1 N6 C31 -178.6(4)

loop_
_platon_squeeze_void_nr
_platon_squeeze_void_average_x
_platon_squeeze_void_average_y
_platon_squeeze_void_average_z
_platon_squeeze_void_volume
_platon_squeeze_void_count_electrons
_platon_squeeze_void_content
1 -0.113 0.253 0.238 112 22 ' '
2 -0.113 0.247 0.738 112 22 ' '
3 0.113 0.753 0.262 112 22 ' '
4 0.113 0.747 0.762 112 22 ' '
5 0.387 0.247 0.762 111 22 ' '
6 0.387 0.253 0.262 111 22 ' '
7 0.613 0.747 0.738 111 22 ' '
8 0.613 0.753 0.238 111 22 ' '
